data_4331693
loop_
_publ_author_name
'Xiaojie Wang'
'Zhenbo Mo'
'Jie Xiao'
'Liang Deng'

_publ_section_title
;
 Monomeric Bis(anilido)iron(II) Complexes with N-Heterocyclic Carbene
 Ligation: Synthesis, Characterization, and Redox Reactivity toward Aryl
 Halides
;
_journal_name_full 'Inorganic Chemistry'
_journal_page_first 59
_journal_page_last 65
_journal_paper_doi 10.1021/ic301894e
_journal_volume 52
_journal_year 2013
_chemical_formula_sum 'C40 H64 Fe N6'
_chemical_formula_weight 684.82
_chemical_name_systematic
; 
 ? 
;
_space_group_IT_number 14
_symmetry_cell_setting monoclinic
_symmetry_space_group_name_Hall '-P 2ybc'
_symmetry_space_group_name_H-M 'P 1 21/c 1'
_atom_sites_solution_hydrogens geom
_atom_sites_solution_primary direct
_atom_sites_solution_secondary difmap
_audit_creation_method SHELXL-97
_cell_angle_alpha 90.00
_cell_angle_beta 103.9160(10)
_cell_angle_gamma 90.00
_cell_formula_units_Z 4
_cell_length_a 11.0972(7)
_cell_length_b 22.5602(15)
_cell_length_c 16.0122(11)
_cell_measurement_reflns_used 5970
_cell_measurement_temperature 133(2)
_cell_measurement_theta_max 27.02
_cell_measurement_theta_min 2.23
_cell_volume 3891.1(4)
_computing_cell_refinement 'Bruker SAINT'
_computing_data_collection 'Bruker APEX2'
_computing_data_reduction 'Bruker SAINT'
_computing_molecular_graphics 'Bruker SHELXTL'
_computing_publication_material 'Bruker SHELXTL'
_computing_structure_refinement 'SHELXL-97 (Sheldrick, 2008)'
_computing_structure_solution 'SHELXS-97 (Sheldrick, 2008)'
_diffrn_ambient_temperature 133(2)
_diffrn_measured_fraction_theta_full 0.997
_diffrn_measured_fraction_theta_max 0.997
_diffrn_measurement_device_type 'Bruker APEX-II CCD'
_diffrn_measurement_method '\f and \w scans'
_diffrn_radiation_monochromator graphite
_diffrn_radiation_source 'fine-focus sealed tube'
_diffrn_radiation_type MoK\a
_diffrn_radiation_wavelength 0.71073
_diffrn_reflns_av_R_equivalents 0.0476
_diffrn_reflns_av_sigmaI/netI 0.0455
_diffrn_reflns_limit_h_max 13
_diffrn_reflns_limit_h_min -10
_diffrn_reflns_limit_k_max 27
_diffrn_reflns_limit_k_min -24
_diffrn_reflns_limit_l_max 19
_diffrn_reflns_limit_l_min -19
_diffrn_reflns_number 26529
_diffrn_reflns_theta_full 25.50
_diffrn_reflns_theta_max 25.50
_diffrn_reflns_theta_min 1.59
_exptl_absorpt_coefficient_mu 0.422
_exptl_absorpt_correction_T_max 0.9432
_exptl_absorpt_correction_T_min 0.9018
_exptl_absorpt_correction_type multi-scan
_exptl_absorpt_process_details sadabs
_exptl_crystal_colour pale_yellow
_exptl_crystal_density_diffrn 1.169
_exptl_crystal_description block
_exptl_crystal_F_000 1488
_exptl_crystal_size_max 0.25
_exptl_crystal_size_mid 0.22
_exptl_crystal_size_min 0.14
_refine_diff_density_max 1.192
_refine_diff_density_min -0.243
_refine_diff_density_rms 0.052
_refine_ls_extinction_method none
_refine_ls_goodness_of_fit_ref 0.992
_refine_ls_hydrogen_treatment constr
_refine_ls_matrix_type full
_refine_ls_number_parameters 442
_refine_ls_number_reflns 7233
_refine_ls_number_restraints 0
_refine_ls_restrained_S_all 0.992
_refine_ls_R_factor_all 0.0594
_refine_ls_R_factor_gt 0.0396
_refine_ls_shift/su_max 0.001
_refine_ls_shift/su_mean 0.000
_refine_ls_structure_factor_coef Fsqd
_refine_ls_weighting_details 'calc w=1/[\s^2^(Fo^2^)+(0.0546P)^2^+1.7744P] where P=(Fo^2^+2Fc^2^)/3'
_refine_ls_weighting_scheme calc
_refine_ls_wR_factor_gt 0.0952
_refine_ls_wR_factor_ref 0.1059
_reflns_number_gt 5561
_reflns_number_total 7233
_reflns_threshold_expression >2sigma(I)
_cod_data_source_file ic301894e_si_002_3.cif
_cod_data_source_block 3
_cod_database_code 4331693

loop_
_symmetry_equiv_pos_as_xyz
'x, y, z'
'-x, y+1/2, -z+1/2'
'-x, -y, -z'
'x, -y-1/2, z-1/2'

loop_
_atom_site_label
_atom_site_type_symbol
_atom_site_fract_x
_atom_site_fract_y
_atom_site_fract_z
_atom_site_U_iso_or_equiv
_atom_site_adp_type
_atom_site_occupancy
_atom_site_symmetry_multiplicity
_atom_site_calc_flag
_atom_site_refinement_flags
Fe1 Fe 0.51330(3) 0.570280(12) 0.237934(19) 0.01567(10) Uani 1 1 d .
N1 N 0.42765(17) 0.64023(7) 0.27716(13) 0.0232(4) Uani 1 1 d .
H1 H 0.4490 0.6439 0.3335 0.028 Uiso 1 1 calc R
N2 N 0.43124(17) 0.50423(7) 0.16114(11) 0.0191(4) Uani 1 1 d .
H2 H 0.4671 0.5007 0.1180 0.023 Uiso 1 1 calc R
N3 N 0.62276(16) 0.47992(7) 0.39270(11) 0.0159(4) Uani 1 1 d .
N4 N 0.72535(17) 0.56150(7) 0.41211(11) 0.0169(4) Uani 1 1 d .
N5 N 0.75362(16) 0.56554(7) 0.16196(11) 0.0172(4) Uani 1 1 d .
N6 N 0.70073(17) 0.65633(7) 0.17133(11) 0.0174(4) Uani 1 1 d .
C1 C 0.6259(2) 0.53504(8) 0.35768(13) 0.0161(4) Uani 1 1 d .
C2 C 0.6640(2) 0.59994(9) 0.18288(12) 0.0158(4) Uani 1 1 d .
C3 C 0.7184(2) 0.47206(9) 0.46647(13) 0.0179(4) Uani 1 1 d .
C4 C 0.7829(2) 0.52370(9) 0.47894(13) 0.0194(5) Uani 1 1 d .
C5 C 0.7377(2) 0.41761(10) 0.52136(15) 0.0262(5) Uani 1 1 d .
H5A H 0.8200 0.4190 0.5610 0.039 Uiso 1 1 calc R
H5B H 0.7316 0.3824 0.4847 0.039 Uiso 1 1 calc R
H5C H 0.6740 0.4157 0.5544 0.039 Uiso 1 1 calc R
C6 C 0.8897(2) 0.53959(10) 0.55199(14) 0.0280(5) Uani 1 1 d .
H6A H 0.8627 0.5689 0.5889 0.042 Uiso 1 1 calc R
H6B H 0.9569 0.5563 0.5293 0.042 Uiso 1 1 calc R
H6C H 0.9195 0.5040 0.5857 0.042 Uiso 1 1 calc R
C7 C 0.5275(2) 0.43620(9) 0.35181(13) 0.0182(4) Uani 1 1 d .
H7 H 0.4691 0.4576 0.3040 0.022 Uiso 1 1 calc R
C8 C 0.4498(2) 0.41492(10) 0.41250(15) 0.0269(5) Uani 1 1 d .
H8A H 0.4989 0.3874 0.4547 0.040 Uiso 1 1 calc R
H8B H 0.3755 0.3947 0.3794 0.040 Uiso 1 1 calc R
H8C H 0.4252 0.4490 0.4425 0.040 Uiso 1 1 calc R
C9 C 0.5818(2) 0.38549(10) 0.30992(15) 0.0259(5) Uani 1 1 d .
H9A H 0.6342 0.4016 0.2741 0.039 Uiso 1 1 calc R
H9B H 0.5142 0.3622 0.2740 0.039 Uiso 1 1 calc R
H9C H 0.6318 0.3600 0.3547 0.039 Uiso 1 1 calc R
C10 C 0.7611(2) 0.62300(9) 0.39701(13) 0.0189(5) Uani 1 1 d .
H10 H 0.7023 0.6366 0.3428 0.023 Uiso 1 1 calc R
C11 C 0.7437(2) 0.66464(10) 0.46769(15) 0.0263(5) Uani 1 1 d .
H11A H 0.6588 0.6609 0.4749 0.039 Uiso 1 1 calc R
H11B H 0.7582 0.7055 0.4520 0.039 Uiso 1 1 calc R
H11C H 0.8028 0.6543 0.5217 0.039 Uiso 1 1 calc R
C12 C 0.8911(2) 0.62660(10) 0.38110(15) 0.0266(5) Uani 1 1 d .
H12A H 0.9525 0.6150 0.4334 0.040 Uiso 1 1 calc R
H12B H 0.9076 0.6673 0.3657 0.040 Uiso 1 1 calc R
H12C H 0.8967 0.5998 0.3340 0.040 Uiso 1 1 calc R
C13 C 0.8451(2) 0.59981(10) 0.13887(13) 0.0212(5) Uani 1 1 d .
C14 C 0.8122(2) 0.65694(10) 0.14521(14) 0.0224(5) Uani 1 1 d .
C15 C 0.9543(2) 0.57683(11) 0.10887(17) 0.0330(6) Uani 1 1 d .
H15A H 0.9273 0.5647 0.0485 0.050 Uiso 1 1 calc R
H15B H 0.9899 0.5427 0.1440 0.050 Uiso 1 1 calc R
H15C H 1.0171 0.6081 0.1145 0.050 Uiso 1 1 calc R
C16 C 0.8808(2) 0.71152(11) 0.13081(18) 0.0340(6) Uani 1 1 d .
H16A H 0.9179 0.7302 0.1863 0.051 Uiso 1 1 calc R
H16B H 0.8230 0.7393 0.0946 0.051 Uiso 1 1 calc R
H16C H 0.9464 0.7008 0.1021 0.051 Uiso 1 1 calc R
C17 C 0.7544(2) 0.50028(9) 0.17121(14) 0.0200(5) Uani 1 1 d .
H17 H 0.6722 0.4891 0.1818 0.024 Uiso 1 1 calc R
C18 C 0.8523(2) 0.48029(10) 0.24988(14) 0.0241(5) Uani 1 1 d .
H18A H 0.9337 0.4955 0.2464 0.036 Uiso 1 1 calc R
H18B H 0.8547 0.4369 0.2520 0.036 Uiso 1 1 calc R
H18C H 0.8315 0.4956 0.3020 0.036 Uiso 1 1 calc R
C19 C 0.7646(2) 0.46803(10) 0.08927(15) 0.0306(6) Uani 1 1 d .
H19A H 0.7083 0.4865 0.0394 0.046 Uiso 1 1 calc R
H19B H 0.7418 0.4263 0.0929 0.046 Uiso 1 1 calc R
H19C H 0.8500 0.4706 0.0829 0.046 Uiso 1 1 calc R
C20 C 0.6238(2) 0.70837(9) 0.18169(14) 0.0214(5) Uani 1 1 d .
H20 H 0.5538 0.6928 0.2047 0.026 Uiso 1 1 calc R
C21 C 0.6922(3) 0.75349(10) 0.24706(17) 0.0363(6) Uani 1 1 d .
H21A H 0.7385 0.7328 0.2986 0.054 Uiso 1 1 calc R
H21B H 0.6321 0.7805 0.2626 0.054 Uiso 1 1 calc R
H21C H 0.7501 0.7761 0.2219 0.054 Uiso 1 1 calc R
C22 C 0.5652(2) 0.73741(10) 0.09606(15) 0.0298(6) Uani 1 1 d .
H22A H 0.6304 0.7549 0.0720 0.045 Uiso 1 1 calc R
H22B H 0.5079 0.7685 0.1047 0.045 Uiso 1 1 calc R
H22C H 0.5197 0.7076 0.0562 0.045 Uiso 1 1 calc R
C23 C 0.3444(2) 0.68414(9) 0.23978(14) 0.0212(5) Uani 1 1 d .
C24 C 0.2855(2) 0.68559(9) 0.15055(14) 0.0235(5) Uani 1 1 d .
C25 C 0.2054(2) 0.73163(10) 0.11738(15) 0.0251(5) Uani 1 1 d .
H25 H 0.1687 0.7321 0.0573 0.030 Uiso 1 1 calc R
C26 C 0.1763(2) 0.77707(9) 0.16772(16) 0.0246(5) Uani 1 1 d .
C27 C 0.2329(2) 0.77570(9) 0.25419(16) 0.0266(5) Uani 1 1 d .
H27 H 0.2144 0.8062 0.2901 0.032 Uiso 1 1 calc R
C28 C 0.3159(2) 0.73153(9) 0.29115(15) 0.0241(5) Uani 1 1 d .
C29 C 0.3787(3) 0.73399(11) 0.38588(15) 0.0353(6) Uani 1 1 d .
H29A H 0.3476 0.7682 0.4121 0.053 Uiso 1 1 calc R
H29B H 0.4686 0.7378 0.3932 0.053 Uiso 1 1 calc R
H29C H 0.3608 0.6975 0.4139 0.053 Uiso 1 1 calc R
C30 C 0.0873(2) 0.82607(10) 0.12836(17) 0.0320(6) Uani 1 1 d .
H30A H 0.0281 0.8328 0.1639 0.048 Uiso 1 1 calc R
H30B H 0.0423 0.8145 0.0702 0.048 Uiso 1 1 calc R
H30C H 0.1341 0.8626 0.1255 0.048 Uiso 1 1 calc R
C31 C 0.3081(2) 0.63765(10) 0.09086(15) 0.0295(6) Uani 1 1 d .
H31A H 0.2714 0.6004 0.1045 0.044 Uiso 1 1 calc R
H31B H 0.3976 0.6324 0.0979 0.044 Uiso 1 1 calc R
H31C H 0.2698 0.6489 0.0313 0.044 Uiso 1 1 calc R
C32 C 0.3388(2) 0.46268(9) 0.15236(13) 0.0190(5) Uani 1 1 d .
C33 C 0.3354(2) 0.41266(9) 0.09842(14) 0.0217(5) Uani 1 1 d .
C34 C 0.2401(2) 0.37130(9) 0.08953(15) 0.0252(5) Uani 1 1 d .
H34 H 0.2394 0.3384 0.0523 0.030 Uiso 1 1 calc R
C35 C 0.1462(2) 0.37602(10) 0.13261(15) 0.0267(5) Uani 1 1 d .
C36 C 0.1528(2) 0.42409(10) 0.18796(15) 0.0248(5) Uani 1 1 d .
H36 H 0.0915 0.4276 0.2201 0.030 Uiso 1 1 calc R
C37 C 0.2445(2) 0.46712(9) 0.19837(14) 0.0209(5) Uani 1 1 d .
C38 C 0.2425(2) 0.51859(10) 0.25809(15) 0.0263(5) Uani 1 1 d .
H38A H 0.1688 0.5158 0.2815 0.039 Uiso 1 1 calc R
H38B H 0.2401 0.5558 0.2263 0.039 Uiso 1 1 calc R
H38C H 0.3173 0.5176 0.3054 0.039 Uiso 1 1 calc R
C39 C 0.0407(3) 0.33166(11) 0.11912(18) 0.0387(6) Uani 1 1 d .
H39A H -0.0322 0.3479 0.0783 0.058 Uiso 1 1 calc R
H39B H 0.0199 0.3237 0.1742 0.058 Uiso 1 1 calc R
H39C H 0.0661 0.2947 0.0961 0.058 Uiso 1 1 calc R
C40 C 0.4367(2) 0.40352(11) 0.05192(16) 0.0307(6) Uani 1 1 d .
H40A H 0.5165 0.3989 0.0940 0.046 Uiso 1 1 calc R
H40B H 0.4406 0.4379 0.0153 0.046 Uiso 1 1 calc R
H40C H 0.4191 0.3678 0.0162 0.046 Uiso 1 1 calc R

loop_
_atom_site_aniso_label
_atom_site_aniso_U_11
_atom_site_aniso_U_22
_atom_site_aniso_U_33
_atom_site_aniso_U_23
_atom_site_aniso_U_13
_atom_site_aniso_U_12
Fe1 0.01584(17) 0.01288(15) 0.01839(16) -0.00162(12) 0.00433(12) 0.00064(12)
N1 0.0159(10) 0.0169(9) 0.0381(11) 0.0062(8) 0.0088(9) 0.0062(7)
N2 0.0165(10) 0.0214(9) 0.0201(9) -0.0006(7) 0.0060(8) 0.0004(7)
N3 0.0156(10) 0.0150(8) 0.0172(9) -0.0015(7) 0.0040(7) -0.0007(7)
N4 0.0191(10) 0.0168(8) 0.0155(8) -0.0017(7) 0.0053(7) -0.0029(7)
N5 0.0162(10) 0.0178(9) 0.0183(9) 0.0033(7) 0.0053(7) 0.0023(7)
N6 0.0200(10) 0.0144(8) 0.0179(9) 0.0025(7) 0.0048(8) -0.0002(7)
C1 0.0174(12) 0.0153(10) 0.0178(10) -0.0026(8) 0.0084(9) -0.0004(8)
C2 0.0171(12) 0.0162(10) 0.0125(10) 0.0003(8) 0.0006(8) 0.0010(8)
C3 0.0193(12) 0.0194(10) 0.0157(10) 0.0011(8) 0.0055(9) 0.0034(9)
C4 0.0187(12) 0.0243(11) 0.0156(10) -0.0007(8) 0.0046(9) 0.0013(9)
C5 0.0304(14) 0.0243(11) 0.0224(11) 0.0049(9) 0.0035(10) 0.0024(10)
C6 0.0295(14) 0.0307(12) 0.0190(11) 0.0026(9) -0.0036(10) -0.0019(10)
C7 0.0170(12) 0.0146(10) 0.0224(11) -0.0001(8) 0.0037(9) -0.0025(8)
C8 0.0236(13) 0.0261(12) 0.0337(13) 0.0012(10) 0.0121(11) -0.0040(10)
C9 0.0284(14) 0.0203(11) 0.0301(13) -0.0037(9) 0.0096(11) -0.0026(10)
C10 0.0228(12) 0.0163(10) 0.0168(10) -0.0002(8) 0.0032(9) -0.0044(9)
C11 0.0332(15) 0.0206(11) 0.0266(12) -0.0057(9) 0.0099(11) -0.0060(10)
C12 0.0256(14) 0.0269(12) 0.0290(13) -0.0012(10) 0.0097(11) -0.0057(10)
C13 0.0176(12) 0.0268(11) 0.0189(11) 0.0073(9) 0.0038(9) 0.0009(9)
C14 0.0188(12) 0.0249(11) 0.0229(11) 0.0072(9) 0.0041(9) -0.0031(9)
C15 0.0224(14) 0.0399(14) 0.0404(14) 0.0140(12) 0.0148(11) 0.0077(11)
C16 0.0297(15) 0.0285(13) 0.0452(16) 0.0118(11) 0.0117(12) -0.0058(11)
C17 0.0189(12) 0.0154(10) 0.0262(12) 0.0004(8) 0.0065(9) 0.0030(9)
C18 0.0229(13) 0.0217(11) 0.0281(12) 0.0049(9) 0.0071(10) 0.0054(9)
C19 0.0335(15) 0.0292(12) 0.0294(13) -0.0081(10) 0.0082(11) 0.0062(11)
C20 0.0260(13) 0.0144(10) 0.0240(12) 0.0007(9) 0.0062(10) 0.0032(9)
C21 0.0515(18) 0.0190(11) 0.0337(14) -0.0020(10) 0.0010(13) 0.0018(11)
C22 0.0356(15) 0.0231(11) 0.0296(13) 0.0043(10) 0.0054(11) 0.0054(10)
C23 0.0189(12) 0.0205(10) 0.0246(11) 0.0009(9) 0.0060(9) -0.0010(9)
C24 0.0214(13) 0.0221(11) 0.0263(12) -0.0015(9) 0.0043(10) -0.0013(9)
C25 0.0199(13) 0.0251(11) 0.0275(12) -0.0007(9) 0.0001(10) -0.0025(9)
C26 0.0179(12) 0.0180(11) 0.0369(13) 0.0021(9) 0.0049(10) -0.0014(9)
C27 0.0256(14) 0.0181(11) 0.0378(14) -0.0042(10) 0.0109(11) 0.0007(9)
C28 0.0248(13) 0.0216(11) 0.0261(12) -0.0018(9) 0.0065(10) -0.0006(9)
C29 0.0480(18) 0.0297(13) 0.0271(13) -0.0060(10) 0.0070(12) 0.0106(12)
C30 0.0282(15) 0.0236(12) 0.0411(15) 0.0031(10) 0.0022(12) 0.0046(10)
C31 0.0326(15) 0.0296(12) 0.0237(12) -0.0031(10) 0.0020(11) 0.0069(11)
C32 0.0178(12) 0.0201(10) 0.0168(10) 0.0020(8) 0.0000(9) 0.0028(9)
C33 0.0216(13) 0.0235(11) 0.0177(11) -0.0015(9) 0.0002(9) 0.0013(9)
C34 0.0283(14) 0.0198(11) 0.0241(12) -0.0025(9) -0.0002(10) 0.0003(9)
C35 0.0227(13) 0.0234(11) 0.0306(13) 0.0041(10) -0.0002(10) -0.0017(10)
C36 0.0158(12) 0.0280(12) 0.0295(12) 0.0044(10) 0.0032(10) 0.0010(10)
C37 0.0175(12) 0.0235(11) 0.0205(11) 0.0000(9) 0.0021(9) 0.0022(9)
C38 0.0192(13) 0.0313(12) 0.0295(12) -0.0052(10) 0.0079(10) 0.0022(10)
C39 0.0296(16) 0.0334(14) 0.0497(17) 0.0002(12) 0.0029(13) -0.0080(11)
C40 0.0340(15) 0.0298(12) 0.0287(13) -0.0111(10) 0.0082(11) -0.0020(11)

loop_
_atom_type_symbol
_atom_type_description
_atom_type_scat_dispersion_real
_atom_type_scat_dispersion_imag
_atom_type_scat_source
C C 0.0033 0.0016 'International Tables Vol C Tables 4.2.6.8 and 6.1.1.4'
H H 0.0000 0.0000 'International Tables Vol C Tables 4.2.6.8 and 6.1.1.4'
N N 0.0061 0.0033 'International Tables Vol C Tables 4.2.6.8 and 6.1.1.4'
Fe Fe 0.3463 0.8444 'International Tables Vol C Tables 4.2.6.8 and 6.1.1.4'

loop_
_geom_angle_atom_site_label_1
_geom_angle_atom_site_label_2
_geom_angle_atom_site_label_3
_geom_angle
N2 Fe1 N1 126.38(8)
N2 Fe1 C1 110.44(7)
N1 Fe1 C1 103.03(8)
N2 Fe1 C2 105.07(7)
N1 Fe1 C2 110.55(7)
C1 Fe1 C2 97.77(8)
C23 N1 Fe1 137.56(16)
C23 N1 H1 111.2
Fe1 N1 H1 111.2
C32 N2 Fe1 142.06(15)
C32 N2 H2 109.0
Fe1 N2 H2 109.0
C1 N3 C3 111.90(17)
C1 N3 C7 120.73(17)
C3 N3 C7 127.37(17)
C1 N4 C4 111.81(16)
C1 N4 C10 120.82(17)
C4 N4 C10 127.37(17)
C2 N5 C13 111.71(17)
C2 N5 C17 121.89(17)
C13 N5 C17 126.20(17)
C2 N6 C14 111.43(17)
C2 N6 C20 121.61(18)
C14 N6 C20 126.87(17)
N4 C1 N3 103.40(17)
N4 C1 Fe1 127.41(14)
N3 C1 Fe1 128.94(15)
N6 C2 N5 103.74(17)
N6 C2 Fe1 128.84(15)
N5 C2 Fe1 126.96(14)
C4 C3 N3 106.39(17)
C4 C3 C5 128.5(2)
N3 C3 C5 125.01(19)
C3 C4 N4 106.49(18)
C3 C4 C6 127.7(2)
N4 C4 C6 125.67(19)
C3 C5 H5A 109.5
C3 C5 H5B 109.5
H5A C5 H5B 109.5
C3 C5 H5C 109.5
H5A C5 H5C 109.5
H5B C5 H5C 109.5
C4 C6 H6A 109.5
C4 C6 H6B 109.5
H6A C6 H6B 109.5
C4 C6 H6C 109.5
H6A C6 H6C 109.5
H6B C6 H6C 109.5
N3 C7 C9 112.35(18)
N3 C7 C8 112.43(17)
C9 C7 C8 112.88(17)
N3 C7 H7 106.2
C9 C7 H7 106.2
C8 C7 H7 106.2
C7 C8 H8A 109.5
C7 C8 H8B 109.5
H8A C8 H8B 109.5
C7 C8 H8C 109.5
H8A C8 H8C 109.5
H8B C8 H8C 109.5
C7 C9 H9A 109.5
C7 C9 H9B 109.5
H9A C9 H9B 109.5
C7 C9 H9C 109.5
H9A C9 H9C 109.5
H9B C9 H9C 109.5
N4 C10 C11 111.80(17)
N4 C10 C12 112.25(17)
C11 C10 C12 112.72(18)
N4 C10 H10 106.5
C11 C10 H10 106.5
C12 C10 H10 106.5
C10 C11 H11A 109.5
C10 C11 H11B 109.5
H11A C11 H11B 109.5
C10 C11 H11C 109.5
H11A C11 H11C 109.5
H11B C11 H11C 109.5
C10 C12 H12A 109.5
C10 C12 H12B 109.5
H12A C12 H12B 109.5
C10 C12 H12C 109.5
H12A C12 H12C 109.5
H12B C12 H12C 109.5
C14 C13 N5 106.36(19)
C14 C13 C15 127.5(2)
N5 C13 C15 126.10(19)
C13 C14 N6 106.74(18)
C13 C14 C16 128.2(2)
N6 C14 C16 125.1(2)
C13 C15 H15A 109.5
C13 C15 H15B 109.5
H15A C15 H15B 109.5
C13 C15 H15C 109.5
H15A C15 H15C 109.5
H15B C15 H15C 109.5
C14 C16 H16A 109.5
C14 C16 H16B 109.5
H16A C16 H16B 109.5
C14 C16 H16C 109.5
H16A C16 H16C 109.5
H16B C16 H16C 109.5
N5 C17 C18 111.36(18)
N5 C17 C19 112.82(18)
C18 C17 C19 112.64(18)
N5 C17 H17 106.5
C18 C17 H17 106.5
C19 C17 H17 106.5
C17 C18 H18A 109.5
C17 C18 H18B 109.5
H18A C18 H18B 109.5
C17 C18 H18C 109.5
H18A C18 H18C 109.5
H18B C18 H18C 109.5
C17 C19 H19A 109.5
C17 C19 H19B 109.5
H19A C19 H19B 109.5
C17 C19 H19C 109.5
H19A C19 H19C 109.5
H19B C19 H19C 109.5
N6 C20 C22 111.92(17)
N6 C20 C21 113.55(19)
C22 C20 C21 111.48(18)
N6 C20 H20 106.4
C22 C20 H20 106.4
C21 C20 H20 106.4
C20 C21 H21A 109.5
C20 C21 H21B 109.5
H21A C21 H21B 109.5
C20 C21 H21C 109.5
H21A C21 H21C 109.5
H21B C21 H21C 109.5
C20 C22 H22A 109.5
C20 C22 H22B 109.5
H22A C22 H22B 109.5
C20 C22 H22C 109.5
H22A C22 H22C 109.5
H22B C22 H22C 109.5
N1 C23 C24 123.2(2)
N1 C23 C28 120.1(2)
C24 C23 C28 116.7(2)
C25 C24 C23 120.0(2)
C25 C24 C31 119.0(2)
C23 C24 C31 121.0(2)
C24 C25 C26 123.2(2)
C24 C25 H25 118.4
C26 C25 H25 118.4
C27 C26 C25 117.0(2)
C27 C26 C30 121.9(2)
C25 C26 C30 121.1(2)
C26 C27 C28 122.7(2)
C26 C27 H27 118.7
C28 C27 H27 118.7
C27 C28 C23 120.5(2)
C27 C28 C29 120.0(2)
C23 C28 C29 119.5(2)
C28 C29 H29A 109.5
C28 C29 H29B 109.5
H29A C29 H29B 109.5
C28 C29 H29C 109.5
H29A C29 H29C 109.5
H29B C29 H29C 109.5
C26 C30 H30A 109.5
C26 C30 H30B 109.5
H30A C30 H30B 109.5
C26 C30 H30C 109.5
H30A C30 H30C 109.5
H30B C30 H30C 109.5
C24 C31 H31A 109.5
C24 C31 H31B 109.5
H31A C31 H31B 109.5
C24 C31 H31C 109.5
H31A C31 H31C 109.5
H31B C31 H31C 109.5
N2 C32 C33 121.1(2)
N2 C32 C37 121.65(19)
C33 C32 C37 117.22(19)
C34 C33 C32 120.3(2)
C34 C33 C40 119.8(2)
C32 C33 C40 119.9(2)
C35 C34 C33 122.8(2)
C35 C34 H34 118.6
C33 C34 H34 118.6
C34 C35 C36 116.5(2)
C34 C35 C39 121.8(2)
C36 C35 C39 121.7(2)
C37 C36 C35 123.1(2)
C37 C36 H36 118.4
C35 C36 H36 118.4
C36 C37 C32 119.9(2)
C36 C37 C38 119.6(2)
C32 C37 C38 120.51(19)
C37 C38 H38A 109.5
C37 C38 H38B 109.5
H38A C38 H38B 109.5
C37 C38 H38C 109.5
H38A C38 H38C 109.5
H38B C38 H38C 109.5
C35 C39 H39A 109.5
C35 C39 H39B 109.5
H39A C39 H39B 109.5
C35 C39 H39C 109.5
H39A C39 H39C 109.5
H39B C39 H39C 109.5
C33 C40 H40A 109.5
C33 C40 H40B 109.5
H40A C40 H40B 109.5
C33 C40 H40C 109.5
H40A C40 H40C 109.5
H40B C40 H40C 109.5

loop_
_geom_bond_atom_site_label_1
_geom_bond_atom_site_label_2
_geom_bond_distance
Fe1 N2 2.0058(17)
Fe1 N1 2.0187(17)
Fe1 C1 2.172(2)
Fe1 C2 2.174(2)
N1 C23 1.388(3)
N1 H1 0.8800
N2 C32 1.371(3)
N2 H2 0.8800
N3 C1 1.368(3)
N3 C3 1.396(3)
N3 C7 1.478(3)
N4 C1 1.368(3)
N4 C4 1.397(3)
N4 C10 1.479(2)
N5 C2 1.366(3)
N5 C13 1.395(3)
N5 C17 1.479(3)
N6 C2 1.362(3)
N6 C14 1.398(3)
N6 C20 1.484(3)
C3 C4 1.357(3)
C3 C5 1.496(3)
C4 C6 1.495(3)
C5 H5A 0.9800
C5 H5B 0.9800
C5 H5C 0.9800
C6 H6A 0.9800
C6 H6B 0.9800
C6 H6C 0.9800
C7 C9 1.522(3)
C7 C8 1.523(3)
C7 H7 1.0000
C8 H8A 0.9800
C8 H8B 0.9800
C8 H8C 0.9800
C9 H9A 0.9800
C9 H9B 0.9800
C9 H9C 0.9800
C10 C11 1.518(3)
C10 C12 1.527(3)
C10 H10 1.0000
C11 H11A 0.9800
C11 H11B 0.9800
C11 H11C 0.9800
C12 H12A 0.9800
C12 H12B 0.9800
C12 H12C 0.9800
C13 C14 1.350(3)
C13 C15 1.499(3)
C14 C16 1.494(3)
C15 H15A 0.9800
C15 H15B 0.9800
C15 H15C 0.9800
C16 H16A 0.9800
C16 H16B 0.9800
C16 H16C 0.9800
C17 C18 1.520(3)
C17 C19 1.528(3)
C17 H17 1.0000
C18 H18A 0.9800
C18 H18B 0.9800
C18 H18C 0.9800
C19 H19A 0.9800
C19 H19B 0.9800
C19 H19C 0.9800
C20 C22 1.517(3)
C20 C21 1.525(3)
C20 H20 1.0000
C21 H21A 0.9800
C21 H21B 0.9800
C21 H21C 0.9800
C22 H22A 0.9800
C22 H22B 0.9800
C22 H22C 0.9800
C23 C24 1.421(3)
C23 C28 1.430(3)
C24 C25 1.387(3)
C24 C31 1.504(3)
C25 C26 1.389(3)
C25 H25 0.9500
C26 C27 1.376(3)
C26 C30 1.515(3)
C27 C28 1.389(3)
C27 H27 0.9500
C28 C29 1.510(3)
C29 H29A 0.9800
C29 H29B 0.9800
C29 H29C 0.9800
C30 H30A 0.9800
C30 H30B 0.9800
C30 H30C 0.9800
C31 H31A 0.9800
C31 H31B 0.9800
C31 H31C 0.9800
C32 C33 1.416(3)
C32 C37 1.421(3)
C33 C34 1.392(3)
C33 C40 1.504(3)
C34 C35 1.385(3)
C34 H34 0.9500
C35 C36 1.391(3)
C35 C39 1.516(3)
C36 C37 1.387(3)
C36 H36 0.9500
C37 C38 1.508(3)
C38 H38A 0.9800
C38 H38B 0.9800
C38 H38C 0.9800
C39 H39A 0.9800
C39 H39B 0.9800
C39 H39C 0.9800
C40 H40A 0.9800
C40 H40B 0.9800
C40 H40C 0.9800
